data_4105708
loop_
_publ_author_name
'Charles W. Machan'
'Alexander M. Spokoyny'
'Matthew R. Jones'
'Amy A. Sarjeant'
'Charlotte L. Stern'
'Chad A. Mirkin'

_publ_contact_author_address
;
Department of Chemistry and the International Institute for Nanotechnology, 
Northwestern University, 2145 Sheridan Road, Evanston, IL, 60208, USA.
;
_publ_contact_author_email chadnano@northwestern.edu
_publ_contact_author_fax 847-467-5123
_publ_contact_author_name 'Chad A. Mirkin'
_publ_section_title
;
 Plasticity of the Nickel(II) Coordination Environment in Complexes with
 Hemilabile Phosphino Thioether Ligands
;
_journal_name_full 'Journal of the American Chemical Society'
_journal_page_first 3023
_journal_page_last 3033
_journal_paper_doi 10.1021/ja109624m
_journal_volume 133
_journal_year 2011
_chemical_formula_moiety 'C52 H50 Ni P2 S2, 2(C F3 O3 S)'
_chemical_formula_sum 'C54 H50 F6 Ni O6 P2 S4'
_chemical_formula_weight 1157.83
_chemical_name_systematic
; 
 ? 
;
_space_group_IT_number 14
_symmetry_cell_setting monoclinic
_symmetry_space_group_name_Hall '-P 2yn'
_symmetry_space_group_name_H-M 'P 1 21/n 1'
_atom_sites_solution_hydrogens geom
_atom_sites_solution_primary direct
_atom_sites_solution_secondary difmap
_audit_creation_method SHELXL-97
_audit_update_record
;
2010-04-08 # Formatted by publCIF
;
_cell_angle_alpha 90.00
_cell_angle_beta 99.1350(10)
_cell_angle_gamma 90.00
_cell_formula_units_Z 4
_cell_length_a 15.7062(2)
_cell_length_b 21.7494(3)
_cell_length_c 15.8611(2)
_cell_measurement_reflns_used 9174
_cell_measurement_temperature 100(2)
_cell_measurement_theta_max 29.95
_cell_measurement_theta_min 2.20
_cell_volume 5349.44(12)
_computing_cell_refinement 'Bruker SAINT'
_computing_data_collection 'Bruker APEX2'
_computing_data_reduction 'Bruker SAINT'
_computing_molecular_graphics 'Bruker SHELXTL'
_computing_publication_material 'Bruker SHELXTL'
_computing_structure_refinement 'SHELXL-97 (Sheldrick, 2008)'
_computing_structure_solution 'SHELXS-97 (Sheldrick, 2008)'
_diffrn_ambient_temperature 100(2)
_diffrn_measured_fraction_theta_full 0.991
_diffrn_measured_fraction_theta_max 0.991
_diffrn_measurement_device_type 'Bruker APEX-II CCD'
_diffrn_measurement_method '\f and \w scans'
_diffrn_radiation_monochromator graphite
_diffrn_radiation_source 'fine-focus sealed tube'
_diffrn_radiation_type MoK\a
_diffrn_radiation_wavelength 0.71073
_diffrn_reflns_av_R_equivalents 0.0544
_diffrn_reflns_av_sigmaI/netI 0.0377
_diffrn_reflns_limit_h_max 22
_diffrn_reflns_limit_h_min -22
_diffrn_reflns_limit_k_max 30
_diffrn_reflns_limit_k_min -30
_diffrn_reflns_limit_l_max 19
_diffrn_reflns_limit_l_min -22
_diffrn_reflns_number 88415
_diffrn_reflns_theta_full 29.99
_diffrn_reflns_theta_max 29.99
_diffrn_reflns_theta_min 1.70
_diffrn_standards_number 0
_exptl_absorpt_coefficient_mu 0.649
_exptl_absorpt_correction_T_max 0.8272
_exptl_absorpt_correction_T_min 0.6749
_exptl_absorpt_correction_type numerical
_exptl_absorpt_process_details face-indexed
_exptl_crystal_colour yellow
_exptl_crystal_density_diffrn 1.438
_exptl_crystal_description block
_exptl_crystal_F_000 2392
_exptl_crystal_size_max 0.97
_exptl_crystal_size_mid 0.62
_exptl_crystal_size_min 0.59
_refine_diff_density_max 1.725
_refine_diff_density_min -0.990
_refine_diff_density_rms 0.097
_refine_ls_extinction_method none
_refine_ls_goodness_of_fit_ref 1.048
_refine_ls_hydrogen_treatment constr
_refine_ls_matrix_type full
_refine_ls_number_parameters 612
_refine_ls_number_reflns 15444
_refine_ls_number_restraints 0
_refine_ls_restrained_S_all 1.048
_refine_ls_R_factor_all 0.0739
_refine_ls_R_factor_gt 0.0563
_refine_ls_shift/su_max 0.007
_refine_ls_shift/su_mean 0.000
_refine_ls_structure_factor_coef Fsqd
_refine_ls_weighting_details 'calc w=1/[\s^2^(Fo^2^)+(0.0793P)^2^+7.0885P] where P=(Fo^2^+2Fc^2^)/3'
_refine_ls_weighting_scheme calc
_refine_ls_wR_factor_gt 0.1487
_refine_ls_wR_factor_ref 0.1605
_reflns_number_gt 11905
_reflns_number_total 15444
_reflns_threshold_expression >2sigma(I)
_cod_data_source_file ja109624m_si_002_9.cif
_cod_data_source_block n0295a
_cod_database_code 4105708

loop_
_symmetry_equiv_pos_as_xyz
'x, y, z'
'-x+1/2, y+1/2, -z+1/2'
'-x, -y, -z'
'x-1/2, -y-1/2, z-1/2'

loop_
_atom_site_label
_atom_site_type_symbol
_atom_site_fract_x
_atom_site_fract_y
_atom_site_fract_z
_atom_site_U_iso_or_equiv
_atom_site_adp_type
_atom_site_occupancy
_atom_site_symmetry_multiplicity
_atom_site_calc_flag
_atom_site_refinement_flags
_atom_site_disorder_assembly
_atom_site_disorder_group
Ni1 Ni 0.264460(18) 0.223648(14) 0.44248(2) 0.01998(8) Uani 1 1 d . . .
S1 S 0.18617(4) 0.30565(3) 0.39841(4) 0.02548(13) Uani 1 1 d . . .
S2 S 0.36734(4) 0.28636(3) 0.50303(4) 0.02360(13) Uani 1 1 d . . .
S3 S 0.34067(4) 0.22775(4) 0.76747(5) 0.03325(16) Uani 1 1 d . . .
S4 S 0.71954(4) 0.19997(3) 0.64786(4) 0.02528(13) Uani 1 1 d . . .
P1 P 0.14954(4) 0.17013(3) 0.39656(4) 0.02110(13) Uani 1 1 d . . .
P2 P 0.35660(4) 0.14908(3) 0.47375(4) 0.02084(13) Uani 1 1 d . . .
F1 F 0.22113(14) 0.30674(12) 0.70583(15) 0.0596(6) Uani 1 1 d . . .
F2 F 0.19200(12) 0.25522(13) 0.81356(13) 0.0579(6) Uani 1 1 d . . .
F3 F 0.28579(15) 0.32866(11) 0.83320(16) 0.0665(7) Uani 1 1 d . . .
F4 F 0.67498(15) 0.24936(12) 0.49622(13) 0.0619(6) Uani 1 1 d . . .
F5 F 0.66583(14) 0.31004(9) 0.59956(15) 0.0542(5) Uani 1 1 d . . .
F6 F 0.79078(12) 0.28679(9) 0.56704(14) 0.0495(5) Uani 1 1 d . . .
O1 O 0.29449(13) 0.18301(11) 0.70943(14) 0.0410(5) Uani 1 1 d . . .
O2 O 0.40090(13) 0.26503(11) 0.73049(15) 0.0433(5) Uani 1 1 d . . .
O3 O 0.36990(15) 0.20632(12) 0.85255(15) 0.0474(6) Uani 1 1 d . . .
O4 O 0.63127(11) 0.17943(9) 0.64059(13) 0.0303(4) Uani 1 1 d . . .
O5 O 0.75432(14) 0.22747(10) 0.72839(14) 0.0381(5) Uani 1 1 d . . .
O6 O 0.77694(14) 0.15774(10) 0.61487(18) 0.0479(6) Uani 1 1 d . . .
C1 C 0.08595(17) 0.27967(13) 0.33214(18) 0.0299(5) Uani 1 1 d . . .
H1A H 0.0374 0.2835 0.3647 0.036 Uiso 1 1 calc R . .
H1B H 0.0733 0.3059 0.2806 0.036 Uiso 1 1 calc R . .
C2 C 0.09469(16) 0.21335(12) 0.30578(17) 0.0271(5) Uani 1 1 d . . .
H2A H 0.1281 0.2112 0.2579 0.033 Uiso 1 1 calc R . .
H2B H 0.0369 0.1955 0.2864 0.033 Uiso 1 1 calc R . .
C3 C 0.46149(15) 0.24009(12) 0.54696(18) 0.0278(5) Uani 1 1 d . . .
H3A H 0.5021 0.2379 0.5053 0.033 Uiso 1 1 calc R . .
H3B H 0.4917 0.2593 0.6000 0.033 Uiso 1 1 calc R . .
C4 C 0.43160(15) 0.17596(11) 0.56602(16) 0.0245(5) Uani 1 1 d . . .
H4A H 0.4028 0.1768 0.6172 0.029 Uiso 1 1 calc R . .
H4B H 0.4817 0.1478 0.5774 0.029 Uiso 1 1 calc R . .
C5 C 0.14526(19) 0.33730(13) 0.49089(18) 0.0321(6) Uani 1 1 d . B .
H5A H 0.1031 0.3086 0.5097 0.039 Uiso 1 1 calc R . .
H5B H 0.1933 0.3431 0.5387 0.039 Uiso 1 1 calc R . .
C6 C 0.1021(3) 0.39878(16) 0.4658(2) 0.0508(9) Uani 1 1 d . . .
H6A H 0.0537 0.3923 0.4184 0.061 Uiso 1 1 calc R A 3
H6B H 0.1442 0.4265 0.4450 0.061 Uiso 1 1 calc R A 3
C7 C 0.0526(3) 0.4220(2) 0.5302(3) 0.0323(3) Uani 0.771(3) 1 d P B 4
C8 C -0.0308(2) 0.39851(17) 0.5328(2) 0.0323(3) Uani 0.771(3) 1 d P B 4
H8 H -0.0532 0.3670 0.4941 0.039 Uiso 0.771(3) 1 calc PR B 4
C9 C -0.0798(2) 0.42044(17) 0.5901(2) 0.0323(3) Uani 0.771(3) 1 d P B 4
H9 H -0.1352 0.4034 0.5915 0.039 Uiso 0.771(3) 1 calc PR B 4
C10 C -0.0488(3) 0.4685(2) 0.6476(3) 0.0323(3) Uani 0.771(3) 1 d P B 4
C11 C -0.0975(3) 0.49452(18) 0.7080(3) 0.0323(3) Uani 0.771(3) 1 d P B 4
H11 H -0.1528 0.4785 0.7125 0.039 Uiso 0.771(3) 1 calc PR B 4
C12 C -0.0635(3) 0.54398(19) 0.7609(2) 0.0323(3) Uani 0.771(3) 1 d P B 4
H12 H -0.0960 0.5623 0.7999 0.039 Uiso 0.771(3) 1 calc PR B 4
C13 C 0.0180(3) 0.56480(19) 0.7543(3) 0.0323(3) Uani 0.771(3) 1 d P B 4
H13 H 0.0414 0.5976 0.7902 0.039 Uiso 0.771(3) 1 calc PR B 4
C14 C 0.0655(3) 0.54097(17) 0.6998(3) 0.0323(3) Uani 0.771(3) 1 d P B 4
H14 H 0.1213 0.5574 0.6978 0.039 Uiso 0.771(3) 1 calc PR B 4
C15 C 0.0350(3) 0.49193(18) 0.6449(3) 0.0323(3) Uani 0.771(3) 1 d P B 4
C16 C 0.0844(3) 0.46750(17) 0.5863(2) 0.0323(3) Uani 0.771(3) 1 d P B 4
H16 H 0.1409 0.4828 0.5856 0.039 Uiso 0.771(3) 1 calc PR B 4
C7A C 0.0659(11) 0.4312(7) 0.5448(10) 0.0323(3) Uani 0.229(3) 1 d P B 3
C8A C -0.0109(8) 0.4337(6) 0.5741(8) 0.0323(3) Uani 0.229(3) 1 d P B 3
H8A H -0.0569 0.4092 0.5461 0.039 Uiso 0.229(3) 1 calc PR B 3
C9A C -0.0269(9) 0.4712(8) 0.6447(11) 0.0323(3) Uani 0.229(3) 1 d P B 3
C10A C -0.1056(9) 0.4784(6) 0.6714(9) 0.0323(3) Uani 0.229(3) 1 d P B 3
H10A H -0.1550 0.4550 0.6486 0.039 Uiso 0.229(3) 1 calc PR B 3
C11A C -0.1070(9) 0.5249(6) 0.7374(8) 0.0323(3) Uani 0.229(3) 1 d P B 3
H11A H -0.1574 0.5324 0.7619 0.039 Uiso 0.229(3) 1 calc PR B 3
C12A C -0.0282(11) 0.5591(6) 0.7640(8) 0.0323(3) Uani 0.229(3) 1 d P B 3
H12A H -0.0286 0.5911 0.8047 0.039 Uiso 0.229(3) 1 calc PR B 3
C13A C 0.0416(9) 0.5482(6) 0.7351(9) 0.0323(3) Uani 0.229(3) 1 d P B 3
H13A H 0.0925 0.5706 0.7564 0.039 Uiso 0.229(3) 1 calc PR B 3
C14A C 0.0434(9) 0.5064(6) 0.6763(9) 0.0323(3) Uani 0.229(3) 1 d P B 3
C15A C 0.1281(8) 0.5056(6) 0.6554(8) 0.0323(3) Uani 0.229(3) 1 d P B 3
H15A H 0.1729 0.5310 0.6838 0.039 Uiso 0.229(3) 1 calc PR B 3
C16A C 0.1413(9) 0.4646(6) 0.5901(8) 0.0323(3) Uani 0.229(3) 1 d P B 3
H16A H 0.1971 0.4587 0.5755 0.039 Uiso 0.229(3) 1 calc PR B 3
C17 C 0.08129(14) 0.17285(11) 0.47796(16) 0.0222(4) Uani 1 1 d . . .
C18 C 0.11805(16) 0.18107(13) 0.56316(17) 0.0272(5) Uani 1 1 d . . .
H18 H 0.1788 0.1846 0.5783 0.033 Uiso 1 1 calc R . .
C19 C 0.06556(17) 0.18408(13) 0.62621(18) 0.0315(6) Uani 1 1 d . . .
H19 H 0.0906 0.1894 0.6843 0.038 Uiso 1 1 calc R . .
C20 C -0.02305(17) 0.17924(13) 0.60393(19) 0.0324(6) Uani 1 1 d . . .
H20 H -0.0587 0.1809 0.6470 0.039 Uiso 1 1 calc R . .
C21 C -0.06009(16) 0.17206(14) 0.51923(19) 0.0343(6) Uani 1 1 d . . .
H21 H -0.1210 0.1694 0.5044 0.041 Uiso 1 1 calc R . .
C22 C -0.00850(16) 0.16876(13) 0.45578(17) 0.0293(5) Uani 1 1 d . . .
H22 H -0.0340 0.1638 0.3977 0.035 Uiso 1 1 calc R . .
C23 C 0.14858(15) 0.09176(12) 0.35833(17) 0.0268(5) Uani 1 1 d . . .
C24 C 0.11527(18) 0.04424(13) 0.4016(2) 0.0343(6) Uani 1 1 d . . .
H24 H 0.0938 0.0524 0.4532 0.041 Uiso 1 1 calc R . .
C25 C 0.1133(2) -0.01576(14) 0.3692(2) 0.0478(8) Uani 1 1 d . . .
H25 H 0.0910 -0.0484 0.3989 0.057 Uiso 1 1 calc R . .
C26 C 0.1440(2) -0.02716(16) 0.2937(3) 0.0538(10) Uani 1 1 d . . .
H26 H 0.1419 -0.0677 0.2711 0.065 Uiso 1 1 calc R . .
C27 C 0.1775(2) 0.01947(17) 0.2512(2) 0.0473(8) Uani 1 1 d . . .
H27 H 0.1988 0.0109 0.1996 0.057 Uiso 1 1 calc R . .
C28 C 0.18076(18) 0.07963(15) 0.2829(2) 0.0363(6) Uani 1 1 d . . .
H28 H 0.2045 0.1118 0.2534 0.044 Uiso 1 1 calc R . .
C29 C 0.40815(18) 0.32803(13) 0.41788(18) 0.0300(5) Uani 1 1 d . D .
H29A H 0.4331 0.2984 0.3811 0.036 Uiso 1 1 calc R . .
H29B H 0.3598 0.3495 0.3821 0.036 Uiso 1 1 calc R . .
C30 C 0.47706(17) 0.37501(12) 0.45382(19) 0.0309(5) Uani 1 1 d . . .
H30A H 0.5292 0.3525 0.4807 0.037 Uiso 1 1 calc R C 1
H30B H 0.4930 0.3992 0.4058 0.037 Uiso 1 1 calc R C 1
C31 C 0.4506(3) 0.4189(3) 0.5184(4) 0.0391(3) Uani 0.721(3) 1 d P D 1
C32 C 0.4832(3) 0.4102(2) 0.6073(3) 0.0391(3) Uani 0.721(3) 1 d P D 1
H32 H 0.5226 0.3776 0.6240 0.047 Uiso 0.721(3) 1 calc PR D 1
C33 C 0.4595(3) 0.44729(19) 0.6681(3) 0.0391(3) Uani 0.721(3) 1 d P D 1
H33 H 0.4821 0.4404 0.7265 0.047 Uiso 0.721(3) 1 calc PR D 1
C34 C 0.4010(3) 0.4962(2) 0.6448(3) 0.0391(3) Uani 0.721(3) 1 d P D 1
C35 C 0.3749(3) 0.5373(2) 0.7066(3) 0.0391(3) Uani 0.721(3) 1 d P D 1
H35 H 0.3969 0.5319 0.7654 0.047 Uiso 0.721(3) 1 calc PR D 1
C36 C 0.3186(3) 0.5840(2) 0.6815(3) 0.0391(3) Uani 0.721(3) 1 d P D 1
H36 H 0.3019 0.6113 0.7227 0.047 Uiso 0.721(3) 1 calc PR D 1
C37 C 0.2854(3) 0.5918(2) 0.5944(3) 0.0391(3) Uani 0.721(3) 1 d P D 1
H37 H 0.2453 0.6240 0.5776 0.047 Uiso 0.721(3) 1 calc PR D 1
C38 C 0.3091(3) 0.5545(2) 0.5342(3) 0.0391(3) Uani 0.721(3) 1 d P D 1
H38 H 0.2866 0.5612 0.4757 0.047 Uiso 0.721(3) 1 calc PR D 1
C39 C 0.3670(3) 0.5058(2) 0.5576(3) 0.0391(3) Uani 0.721(3) 1 d P D 1
C40 C 0.3950(3) 0.4653(2) 0.4962(3) 0.0391(3) Uani 0.721(3) 1 d P D 1
H40 H 0.3733 0.4714 0.4375 0.047 Uiso 0.721(3) 1 calc PR D 1
C31A C 0.4353(9) 0.4237(7) 0.5034(10) 0.0391(3) Uani 0.279(3) 1 d P D 2
C32A C 0.4507(7) 0.4341(5) 0.5855(8) 0.0391(3) Uani 0.279(3) 1 d P D 2
H32A H 0.4925 0.4087 0.6185 0.047 Uiso 0.279(3) 1 calc PR D 2
C33A C 0.4105(8) 0.4802(6) 0.6308(9) 0.0391(3) Uani 0.279(3) 1 d P D 2
C34A C 0.4313(7) 0.4893(5) 0.7169(8) 0.0391(3) Uani 0.279(3) 1 d P D 2
H34A H 0.4711 0.4624 0.7500 0.047 Uiso 0.279(3) 1 calc PR D 2
C35A C 0.3962(7) 0.5359(5) 0.7554(8) 0.0391(3) Uani 0.279(3) 1 d P D 2
H35A H 0.4154 0.5440 0.8142 0.047 Uiso 0.279(3) 1 calc PR D 2
C36A C 0.3331(8) 0.5720(6) 0.7105(8) 0.0391(3) Uani 0.279(3) 1 d P D 2
H36A H 0.3068 0.6033 0.7395 0.047 Uiso 0.279(3) 1 calc PR D 2
C37A C 0.3074(7) 0.5637(5) 0.6252(8) 0.0391(3) Uani 0.279(3) 1 d P D 2
H37A H 0.2620 0.5881 0.5955 0.047 Uiso 0.279(3) 1 calc PR D 2
C38A C 0.3493(8) 0.5175(6) 0.5792(9) 0.0391(3) Uani 0.279(3) 1 d P D 2
C39A C 0.3330(7) 0.5074(5) 0.4910(8) 0.0391(3) Uani 0.279(3) 1 d P D 2
H39A H 0.2930 0.5333 0.4564 0.047 Uiso 0.279(3) 1 calc PR D 2
C40A C 0.3721(7) 0.4619(5) 0.4534(9) 0.0391(3) Uani 0.279(3) 1 d P D 2
H40A H 0.3576 0.4552 0.3936 0.047 Uiso 0.279(3) 1 calc PR D 2
C41 C 0.41969(15) 0.14557(12) 0.38806(16) 0.0246(5) Uani 1 1 d . . .
C42 C 0.39149(16) 0.17834(11) 0.31339(17) 0.0256(5) Uani 1 1 d . . .
H42 H 0.3371 0.1984 0.3060 0.031 Uiso 1 1 calc R . .
C43 C 0.44260(18) 0.18174(13) 0.24963(19) 0.0323(6) Uani 1 1 d . . .
H43 H 0.4234 0.2046 0.1991 0.039 Uiso 1 1 calc R . .
C44 C 0.52139(18) 0.15191(15) 0.2596(2) 0.0369(6) Uani 1 1 d . . .
H44 H 0.5564 0.1544 0.2160 0.044 Uiso 1 1 calc R . .
C45 C 0.54920(18) 0.11838(16) 0.3329(2) 0.0409(7) Uani 1 1 d . . .
H45 H 0.6028 0.0973 0.3390 0.049 Uiso 1 1 calc R . .
C46 C 0.49951(17) 0.11525(14) 0.39739(19) 0.0345(6) Uani 1 1 d . . .
H46 H 0.5194 0.0926 0.4479 0.041 Uiso 1 1 calc R . .
C47 C 0.32744(15) 0.07220(11) 0.50042(16) 0.0241(5) Uani 1 1 d . . .
C48 C 0.29119(16) 0.06274(12) 0.57426(17) 0.0284(5) Uani 1 1 d . . .
H48 H 0.2836 0.0963 0.6107 0.034 Uiso 1 1 calc R . .
C49 C 0.26631(19) 0.00384(13) 0.59397(19) 0.0356(6) Uani 1 1 d . . .
H49 H 0.2418 -0.0030 0.6442 0.043 Uiso 1 1 calc R . .
C50 C 0.2773(2) -0.04489(13) 0.5405(2) 0.0390(7) Uani 1 1 d . . .
H50 H 0.2592 -0.0849 0.5537 0.047 Uiso 1 1 calc R . .
C51 C 0.3142(2) -0.03586(13) 0.4681(2) 0.0371(7) Uani 1 1 d . . .
H51 H 0.3225 -0.0697 0.4324 0.045 Uiso 1 1 calc R . .
C52 C 0.33917(17) 0.02277(12) 0.44758(18) 0.0302(5) Uani 1 1 d . . .
H52 H 0.3643 0.0292 0.3976 0.036 Uiso 1 1 calc R . .
C53 C 0.2560(2) 0.28268(17) 0.7806(2) 0.0436(7) Uani 1 1 d . . .
C54 C 0.71291(19) 0.26417(15) 0.5736(2) 0.0361(6) Uani 1 1 d . . .

loop_
_atom_site_aniso_label
_atom_site_aniso_U_11
_atom_site_aniso_U_22
_atom_site_aniso_U_33
_atom_site_aniso_U_23
_atom_site_aniso_U_13
_atom_site_aniso_U_12
Ni1 0.01724(14) 0.02127(15) 0.02078(17) -0.00099(11) 0.00104(11) -0.00129(10)
S1 0.0267(3) 0.0242(3) 0.0259(3) 0.0006(2) 0.0051(2) 0.0051(2)
S2 0.0237(3) 0.0232(3) 0.0232(3) -0.0012(2) 0.0016(2) -0.0047(2)
S3 0.0241(3) 0.0439(4) 0.0304(4) -0.0081(3) 0.0003(2) -0.0027(3)
S4 0.0188(2) 0.0278(3) 0.0294(3) -0.0034(2) 0.0040(2) -0.0057(2)
P1 0.0166(2) 0.0252(3) 0.0201(3) 0.0005(2) -0.0011(2) -0.0011(2)
P2 0.0173(2) 0.0227(3) 0.0211(3) 0.0003(2) -0.0012(2) -0.0010(2)
F1 0.0464(11) 0.0797(16) 0.0487(13) 0.0114(11) -0.0044(9) 0.0124(11)
F2 0.0329(9) 0.0986(18) 0.0438(12) -0.0090(12) 0.0115(8) 0.0044(10)
F3 0.0579(13) 0.0650(14) 0.0704(16) -0.0337(12) -0.0090(11) 0.0151(11)
F4 0.0633(13) 0.0940(18) 0.0261(10) 0.0063(11) 0.0004(9) -0.0290(13)
F5 0.0565(12) 0.0425(10) 0.0642(14) 0.0151(10) 0.0118(10) 0.0117(9)
F6 0.0382(10) 0.0516(11) 0.0597(13) 0.0140(10) 0.0104(9) -0.0166(8)
O1 0.0315(10) 0.0516(13) 0.0395(12) -0.0145(10) 0.0047(9) -0.0110(9)
O2 0.0295(10) 0.0576(14) 0.0414(13) -0.0060(11) 0.0014(9) -0.0126(9)
O3 0.0400(12) 0.0606(15) 0.0383(13) -0.0003(11) -0.0037(10) 0.0032(11)
O4 0.0197(8) 0.0382(10) 0.0326(10) -0.0011(8) 0.0027(7) -0.0079(7)
O5 0.0368(10) 0.0439(11) 0.0310(11) -0.0006(9) -0.0025(8) -0.0129(9)
O6 0.0332(10) 0.0326(11) 0.0822(19) -0.0070(11) 0.0226(11) -0.0010(9)
C1 0.0255(11) 0.0349(13) 0.0277(14) 0.0039(11) -0.0009(10) 0.0067(10)
C2 0.0234(11) 0.0334(13) 0.0227(13) 0.0033(10) -0.0014(9) 0.0028(9)
C3 0.0204(10) 0.0281(12) 0.0323(14) 0.0009(10) -0.0042(9) -0.0043(9)
C4 0.0206(10) 0.0271(11) 0.0233(12) 0.0022(9) -0.0041(9) -0.0039(9)
C5 0.0387(14) 0.0337(13) 0.0245(13) 0.0040(11) 0.0070(11) 0.0147(11)
C6 0.076(2) 0.0430(17) 0.0352(18) 0.0088(14) 0.0154(16) 0.0320(17)
C7 0.0397(6) 0.0311(6) 0.0264(6) 0.0009(4) 0.0063(5) 0.0058(5)
C8 0.0397(6) 0.0311(6) 0.0264(6) 0.0009(4) 0.0063(5) 0.0058(5)
C9 0.0397(6) 0.0311(6) 0.0264(6) 0.0009(4) 0.0063(5) 0.0058(5)
C10 0.0397(6) 0.0311(6) 0.0264(6) 0.0009(4) 0.0063(5) 0.0058(5)
C11 0.0397(6) 0.0311(6) 0.0264(6) 0.0009(4) 0.0063(5) 0.0058(5)
C12 0.0397(6) 0.0311(6) 0.0264(6) 0.0009(4) 0.0063(5) 0.0058(5)
C13 0.0397(6) 0.0311(6) 0.0264(6) 0.0009(4) 0.0063(5) 0.0058(5)
C14 0.0397(6) 0.0311(6) 0.0264(6) 0.0009(4) 0.0063(5) 0.0058(5)
C15 0.0397(6) 0.0311(6) 0.0264(6) 0.0009(4) 0.0063(5) 0.0058(5)
C16 0.0397(6) 0.0311(6) 0.0264(6) 0.0009(4) 0.0063(5) 0.0058(5)
C7A 0.0397(6) 0.0311(6) 0.0264(6) 0.0009(4) 0.0063(5) 0.0058(5)
C8A 0.0397(6) 0.0311(6) 0.0264(6) 0.0009(4) 0.0063(5) 0.0058(5)
C9A 0.0397(6) 0.0311(6) 0.0264(6) 0.0009(4) 0.0063(5) 0.0058(5)
C10A 0.0397(6) 0.0311(6) 0.0264(6) 0.0009(4) 0.0063(5) 0.0058(5)
C11A 0.0397(6) 0.0311(6) 0.0264(6) 0.0009(4) 0.0063(5) 0.0058(5)
C12A 0.0397(6) 0.0311(6) 0.0264(6) 0.0009(4) 0.0063(5) 0.0058(5)
C13A 0.0397(6) 0.0311(6) 0.0264(6) 0.0009(4) 0.0063(5) 0.0058(5)
C14A 0.0397(6) 0.0311(6) 0.0264(6) 0.0009(4) 0.0063(5) 0.0058(5)
C15A 0.0397(6) 0.0311(6) 0.0264(6) 0.0009(4) 0.0063(5) 0.0058(5)
C16A 0.0397(6) 0.0311(6) 0.0264(6) 0.0009(4) 0.0063(5) 0.0058(5)
C17 0.0187(10) 0.0242(11) 0.0232(12) 0.0030(9) 0.0019(8) -0.0015(8)
C18 0.0210(10) 0.0357(13) 0.0234(13) 0.0015(10) -0.0010(9) -0.0043(9)
C19 0.0305(12) 0.0397(14) 0.0239(13) 0.0001(11) 0.0028(10) -0.0062(11)
C20 0.0284(12) 0.0358(14) 0.0346(15) -0.0010(11) 0.0100(11) -0.0040(11)
C21 0.0192(11) 0.0468(16) 0.0366(16) -0.0009(13) 0.0039(10) -0.0036(10)
C22 0.0200(10) 0.0412(14) 0.0252(13) 0.0007(11) -0.0008(9) -0.0012(10)
C23 0.0185(10) 0.0296(12) 0.0291(14) -0.0054(10) -0.0067(9) 0.0001(9)
C24 0.0329(13) 0.0293(13) 0.0359(16) 0.0015(11) -0.0088(11) -0.0038(11)
C25 0.0522(18) 0.0276(14) 0.056(2) -0.0001(14) -0.0159(16) -0.0046(13)
C26 0.0503(19) 0.0366(16) 0.066(2) -0.0216(16) -0.0177(17) 0.0052(14)
C27 0.0376(15) 0.0526(19) 0.048(2) -0.0232(16) -0.0041(14) 0.0054(14)
C28 0.0270(12) 0.0440(16) 0.0360(16) -0.0118(13) -0.0005(11) -0.0007(11)
C29 0.0333(13) 0.0319(13) 0.0248(13) 0.0009(10) 0.0049(10) -0.0093(10)
C30 0.0317(13) 0.0282(12) 0.0332(15) 0.0011(11) 0.0064(10) -0.0082(10)
C31 0.0365(7) 0.0370(7) 0.0415(9) 0.0020(6) -0.0005(5) -0.0011(5)
C32 0.0365(7) 0.0370(7) 0.0415(9) 0.0020(6) -0.0005(5) -0.0011(5)
C33 0.0365(7) 0.0370(7) 0.0415(9) 0.0020(6) -0.0005(5) -0.0011(5)
C34 0.0365(7) 0.0370(7) 0.0415(9) 0.0020(6) -0.0005(5) -0.0011(5)
C35 0.0365(7) 0.0370(7) 0.0415(9) 0.0020(6) -0.0005(5) -0.0011(5)
C36 0.0365(7) 0.0370(7) 0.0415(9) 0.0020(6) -0.0005(5) -0.0011(5)
C37 0.0365(7) 0.0370(7) 0.0415(9) 0.0020(6) -0.0005(5) -0.0011(5)
C38 0.0365(7) 0.0370(7) 0.0415(9) 0.0020(6) -0.0005(5) -0.0011(5)
C39 0.0365(7) 0.0370(7) 0.0415(9) 0.0020(6) -0.0005(5) -0.0011(5)
C40 0.0365(7) 0.0370(7) 0.0415(9) 0.0020(6) -0.0005(5) -0.0011(5)
C31A 0.0365(7) 0.0370(7) 0.0415(9) 0.0020(6) -0.0005(5) -0.0011(5)
C32A 0.0365(7) 0.0370(7) 0.0415(9) 0.0020(6) -0.0005(5) -0.0011(5)
C33A 0.0365(7) 0.0370(7) 0.0415(9) 0.0020(6) -0.0005(5) -0.0011(5)
C34A 0.0365(7) 0.0370(7) 0.0415(9) 0.0020(6) -0.0005(5) -0.0011(5)
C35A 0.0365(7) 0.0370(7) 0.0415(9) 0.0020(6) -0.0005(5) -0.0011(5)
C36A 0.0365(7) 0.0370(7) 0.0415(9) 0.0020(6) -0.0005(5) -0.0011(5)
C37A 0.0365(7) 0.0370(7) 0.0415(9) 0.0020(6) -0.0005(5) -0.0011(5)
C38A 0.0365(7) 0.0370(7) 0.0415(9) 0.0020(6) -0.0005(5) -0.0011(5)
C39A 0.0365(7) 0.0370(7) 0.0415(9) 0.0020(6) -0.0005(5) -0.0011(5)
C40A 0.0365(7) 0.0370(7) 0.0415(9) 0.0020(6) -0.0005(5) -0.0011(5)
C41 0.0200(10) 0.0285(11) 0.0243(13) 0.0007(9) 0.0002(9) 0.0013(9)
C42 0.0235(11) 0.0265(11) 0.0255(13) -0.0008(10) 0.0000(9) 0.0022(9)
C43 0.0358(13) 0.0350(13) 0.0258(14) 0.0007(11) 0.0040(11) -0.0014(11)
C44 0.0304(13) 0.0497(17) 0.0319(15) -0.0039(13) 0.0088(11) -0.0022(12)
C45 0.0250(12) 0.0562(19) 0.0417(18) 0.0005(14) 0.0055(11) 0.0101(12)
C46 0.0255(12) 0.0450(16) 0.0319(15) 0.0065(12) 0.0012(10) 0.0100(11)
C47 0.0199(10) 0.0232(11) 0.0259(13) 0.0021(9) -0.0066(9) -0.0021(8)
C48 0.0288(12) 0.0270(12) 0.0268(13) 0.0014(10) -0.0038(10) -0.0041(10)
C49 0.0389(14) 0.0346(14) 0.0300(15) 0.0081(11) -0.0052(11) -0.0094(12)
C50 0.0405(15) 0.0255(12) 0.0447(18) 0.0074(12) -0.0132(13) -0.0066(11)
C51 0.0407(15) 0.0239(12) 0.0416(17) -0.0033(11) -0.0096(12) 0.0016(11)
C52 0.0292(12) 0.0287(12) 0.0300(14) -0.0010(10) -0.0041(10) 0.0021(10)
C53 0.0349(15) 0.057(2) 0.0350(17) -0.0090(14) -0.0051(12) 0.0053(13)
C54 0.0316(13) 0.0423(15) 0.0341(16) 0.0045(12) 0.0044(11) -0.0056(12)

loop_
_atom_type_symbol
_atom_type_description
_atom_type_scat_dispersion_real
_atom_type_scat_dispersion_imag
_atom_type_scat_source
C C 0.0033 0.0016 'International Tables Vol C Tables 4.2.6.8 and 6.1.1.4'
H H 0.0000 0.0000 'International Tables Vol C Tables 4.2.6.8 and 6.1.1.4'
O O 0.0106 0.0060 'International Tables Vol C Tables 4.2.6.8 and 6.1.1.4'
F F 0.0171 0.0103 'International Tables Vol C Tables 4.2.6.8 and 6.1.1.4'
P P 0.1023 0.0942 'International Tables Vol C Tables 4.2.6.8 and 6.1.1.4'
S S 0.1246 0.1234 'International Tables Vol C Tables 4.2.6.8 and 6.1.1.4'
Ni Ni 0.3393 1.1124 'International Tables Vol C Tables 4.2.6.8 and 6.1.1.4'

loop_
_geom_angle_atom_site_label_1
_geom_angle_atom_site_label_2
_geom_angle_atom_site_label_3
_geom_angle
P1 Ni1 P2 99.43(2)
P1 Ni1 S2 170.15(3)
P2 Ni1 S2 86.97(2)
P1 Ni1 S1 86.31(2)
P2 Ni1 S1 170.69(3)
S2 Ni1 S1 88.35(3)
C5 S1 C1 101.34(14)
C5 S1 Ni1 107.36(9)
C1 S1 Ni1 108.37(9)
C29 S2 C3 101.37(13)
C29 S2 Ni1 107.62(9)
C3 S2 Ni1 108.42(8)
O3 S3 O2 115.71(14)
O3 S3 O1 115.62(15)
O2 S3 O1 114.42(14)
O3 S3 C53 103.63(16)
O2 S3 C53 102.48(16)
O1 S3 C53 102.21(14)
O5 S4 O6 114.59(15)
O5 S4 O4 115.10(12)
O6 S4 O4 114.94(13)
O5 S4 C54 103.34(14)
O6 S4 C54 103.22(15)
O4 S4 C54 103.31(13)
C17 P1 C23 107.24(12)
C17 P1 C2 106.79(12)
C23 P1 C2 104.13(12)
C17 P1 Ni1 107.37(8)
C23 P1 Ni1 125.40(8)
C2 P1 Ni1 104.61(9)
C47 P2 C41 109.13(12)
C47 P2 C4 105.37(11)
C41 P2 C4 104.82(12)
C47 P2 Ni1 124.06(8)
C41 P2 Ni1 106.51(8)
C4 P2 Ni1 105.39(8)
C2 C1 S1 110.12(17)
C2 C1 H1A 109.6
S1 C1 H1A 109.6
C2 C1 H1B 109.6
S1 C1 H1B 109.6
H1A C1 H1B 108.2
C1 C2 P1 109.04(18)
C1 C2 H2A 109.9
P1 C2 H2A 109.9
C1 C2 H2B 109.9
P1 C2 H2B 109.9
H2A C2 H2B 108.3
C4 C3 S2 108.91(16)
C4 C3 H3A 109.9
S2 C3 H3A 109.9
C4 C3 H3B 109.9
S2 C3 H3B 109.9
H3A C3 H3B 108.3
C3 C4 P2 108.40(17)
C3 C4 H4A 110.0
P2 C4 H4A 110.0
C3 C4 H4B 110.0
P2 C4 H4B 110.0
H4A C4 H4B 108.4
C6 C5 S1 108.6(2)
C6 C5 H5A 110.0
S1 C5 H5A 110.0
C6 C5 H5B 110.0
S1 C5 H5B 110.0
H5A C5 H5B 108.3
C7 C6 C5 112.5(3)
C7 C6 C7A 11.7(6)
C5 C6 C7A 112.1(6)
C7 C6 H6A 98.6
C5 C6 H6A 109.2
C7A C6 H6A 109.2
C7 C6 H6B 118.6
C5 C6 H6B 109.2
C7A C6 H6B 109.2
H6A C6 H6B 107.9
C16 C7 C8 119.1(4)
C16 C7 C6 121.4(4)
C8 C7 C6 119.5(4)
C9 C8 C7 121.1(4)
C9 C8 H8 119.5
C7 C8 H8 119.5
C8 C9 C10 120.8(4)
C8 C9 H9 119.6
C10 C9 H9 119.6
C15 C10 C9 118.0(4)
C15 C10 C11 118.3(4)
C9 C10 C11 123.7(4)
C12 C11 C10 120.4(4)
C12 C11 H11 119.8
C10 C11 H11 119.8
C13 C12 C11 118.2(4)
C13 C12 H12 120.9
C11 C12 H12 120.9
C14 C13 C12 123.0(4)
C14 C13 H13 118.5
C12 C13 H13 118.5
C13 C14 C15 121.5(4)
C13 C14 H14 119.2
C15 C14 H14 119.2
C16 C15 C14 121.6(4)
C16 C15 C10 119.8(4)
C14 C15 C10 118.6(4)
C7 C16 C15 121.3(4)
C7 C16 H16 119.4
C15 C16 H16 119.4
C8A C7A C16A 120.0(13)
C8A C7A C6 136.2(12)
C16A C7A C6 103.8(12)
C7A C8A C9A 124.2(13)
C7A C8A H8A 117.9
C9A C8A H8A 117.9
C14A C9A C10A 122.2(15)
C14A C9A C8A 111.7(12)
C10A C9A C8A 125.4(14)
C9A C10A C11A 114.6(14)
C9A C10A H10A 122.7
C11A C10A H10A 122.7
C12A C11A C10A 117.1(12)
C12A C11A H11A 121.4
C10A C11A H11A 121.4
C13A C12A C11A 122.9(13)
C13A C12A H12A 118.6
C11A C12A H12A 118.6
C12A C13A C14A 120.1(14)
C12A C13A H13A 119.9
C14A C13A H13A 119.9
C13A C14A C9A 122.9(14)
C13A C14A C15A 107.5(14)
C9A C14A C15A 129.6(14)
C16A C15A C14A 115.6(12)
C16A C15A H15A 122.2
C14A C15A H15A 122.2
C15A C16A C7A 118.1(13)
C15A C16A H16A 121.0
C7A C16A H16A 121.0
C18 C17 C22 119.8(2)
C18 C17 P1 119.73(18)
C22 C17 P1 120.44(19)
C17 C18 C19 120.0(2)
C17 C18 H18 120.0
C19 C18 H18 120.0
C20 C19 C18 119.9(3)
C20 C19 H19 120.1
C18 C19 H19 120.1
C19 C20 C21 120.4(3)
C19 C20 H20 119.8
C21 C20 H20 119.8
C20 C21 C22 120.3(2)
C20 C21 H21 119.9
C22 C21 H21 119.9
C21 C22 C17 119.6(2)
C21 C22 H22 120.2
C17 C22 H22 120.2
C24 C23 C28 120.0(3)
C24 C23 P1 121.3(2)
C28 C23 P1 118.7(2)
C23 C24 C25 120.0(3)
C23 C24 H24 120.0
C25 C24 H24 120.0
C26 C25 C24 119.6(3)
C26 C25 H25 120.2
C24 C25 H25 120.2
C27 C26 C25 120.5(3)
C27 C26 H26 119.7
C25 C26 H26 119.7
C26 C27 C28 120.7(3)
C26 C27 H27 119.6
C28 C27 H27 119.6
C23 C28 C27 119.1(3)
C23 C28 H28 120.4
C27 C28 H28 120.4
C30 C29 S2 111.49(19)
C30 C29 H29A 109.3
S2 C29 H29A 109.3
C30 C29 H29B 109.3
S2 C29 H29B 109.3
H29A C29 H29B 108.0
C31 C30 C31A 12.4(5)
C31 C30 C29 114.9(3)
C31A C30 C29 108.6(6)
C31 C30 H30A 108.5
C31A C30 H30A 120.9
C29 C30 H30A 108.5
C31 C30 H30B 108.5
C31A C30 H30B 102.1
C29 C30 H30B 108.5
H30A C30 H30B 107.5
C40 C31 C32 118.1(6)
C40 C31 C30 122.4(5)
C32 C31 C30 119.5(4)
C33 C32 C31 121.8(5)
C33 C32 H32 119.1
C31 C32 H32 119.1
C32 C33 C34 120.2(4)
C32 C33 H33 119.9
C34 C33 H33 119.9
C33 C34 C39 119.6(5)
C33 C34 C35 122.4(5)
C39 C34 C35 118.1(4)
C36 C35 C34 120.5(5)
C36 C35 H35 119.7
C34 C35 H35 119.7
C35 C36 C37 119.9(5)
C35 C36 H36 120.1
C37 C36 H36 120.1
C38 C37 C36 121.4(4)
C38 C37 H37 119.3
C36 C37 H37 119.3
C37 C38 C39 120.3(4)
C37 C38 H38 119.9
C39 C38 H38 119.9
C38 C39 C34 119.8(5)
C38 C39 C40 122.6(5)
C34 C39 C40 117.6(4)
C31 C40 C39 122.7(5)
C31 C40 H40 118.6
C39 C40 H40 118.6
C32A C31A C40A 117.0(15)
C32A C31A C30 127.3(11)
C40A C31A C30 115.7(12)
C31A C32A C33A 126.4(12)
C31A C32A H32A 116.8
C33A C32A H32A 116.8
C34A C33A C38A 121.8(12)
C34A C33A C32A 123.2(12)
C38A C33A C32A 115.0(12)
C35A C34A C33A 120.8(11)
C35A C34A H34A 119.6
C33A C34A H34A 119.6
C34A C35A C36A 120.7(12)
C34A C35A H35A 119.7
C36A C35A H35A 119.7
C37A C36A C35A 121.1(13)
C37A C36A H36A 119.5
C35A C36A H36A 119.5
C36A C37A C38A 120.1(11)
C36A C37A H37A 119.9
C38A C37A H37A 119.9
C39A C38A C33A 119.2(12)
C39A C38A C37A 125.6(11)
C33A C38A C37A 115.2(12)
C40A C39A C38A 122.1(11)
C40A C39A H39A 118.9
C38A C39A H39A 118.9
C39A C40A C31A 120.2(13)
C39A C40A H40A 119.9
C31A C40A H40A 119.9
C42 C41 C46 119.2(2)
C42 C41 P2 118.67(18)
C46 C41 P2 121.9(2)
C43 C42 C41 120.2(2)
C43 C42 H42 119.9
C41 C42 H42 119.9
C44 C43 C42 120.1(3)
C44 C43 H43 119.9
C42 C43 H43 119.9
C45 C44 C43 120.0(3)
C45 C44 H44 120.0
C43 C44 H44 120.0
C44 C45 C46 120.5(3)
C44 C45 H45 119.7
C46 C45 H45 119.7
C45 C46 C41 119.9(3)
C45 C46 H46 120.1
C41 C46 H46 120.1
C52 C47 C48 120.1(2)
C52 C47 P2 120.8(2)
C48 C47 P2 119.10(19)
C49 C48 C47 119.4(3)
C49 C48 H48 120.3
C47 C48 H48 120.3
C50 C49 C48 120.0(3)
C50 C49 H49 120.0
C48 C49 H49 120.0
C51 C50 C49 120.7(3)
C51 C50 H50 119.7
C49 C50 H50 119.7
C50 C51 C52 119.8(3)
C50 C51 H51 120.1
C52 C51 H51 120.1
C51 C52 C47 119.9(3)
C51 C52 H52 120.0
C47 C52 H52 120.0
F1 C53 F3 108.4(3)
F1 C53 F2 107.1(3)
F3 C53 F2 107.4(3)
F1 C53 S3 111.0(2)
F3 C53 S3 111.8(2)
F2 C53 S3 110.9(3)
F4 C54 F6 107.6(3)
F4 C54 F5 106.1(3)
F6 C54 F5 107.7(3)
F4 C54 S4 112.8(2)
F6 C54 S4 111.9(2)
F5 C54 S4 110.4(2)

loop_
_geom_bond_atom_site_label_1
_geom_bond_atom_site_label_2
_geom_bond_distance
Ni1 P1 2.1740(6)
Ni1 P2 2.1777(7)
Ni1 S2 2.2138(6)
Ni1 S1 2.2155(7)
S1 C5 1.827(3)
S1 C1 1.837(3)
S2 C29 1.825(3)
S2 C3 1.832(3)
S3 O3 1.433(2)
S3 O2 1.440(2)
S3 O1 1.452(2)
S3 C53 1.825(3)
S4 O5 1.437(2)
S4 O6 1.442(2)
S4 O4 1.4437(17)
S4 C54 1.819(3)
P1 C17 1.805(2)
P1 C23 1.808(3)
P1 C2 1.818(3)
P2 C47 1.802(2)
P2 C41 1.806(3)
P2 C4 1.823(2)
F1 C53 1.332(4)
F2 C53 1.344(4)
F3 C53 1.338(4)
F4 C54 1.316(4)
F5 C54 1.345(4)
F6 C54 1.337(3)
C1 C2 1.514(4)
C1 H1A 0.9900
C1 H1B 0.9900
C2 H2A 0.9900
C2 H2B 0.9900
C3 C4 1.518(3)
C3 H3A 0.9900
C3 H3B 0.9900
C4 H4A 0.9900
C4 H4B 0.9900
C5 C6 1.523(4)
C5 H5A 0.9900
C5 H5B 0.9900
C6 C7 1.468(6)
C6 C7A 1.618(17)
C6 H6A 0.9900
C6 H6B 0.9900
C7 C16 1.371(5)
C7 C8 1.413(6)
C8 C9 1.367(5)
C8 H8 0.9500
C9 C10 1.421(6)
C9 H9 0.9500
C10 C15 1.419(6)
C10 C11 1.433(6)
C11 C12 1.416(6)
C11 H11 0.9500
C12 C13 1.378(6)
C12 H12 0.9500
C13 C14 1.333(5)
C13 H13 0.9500
C14 C15 1.412(5)
C14 H14 0.9500
C15 C16 1.406(5)
C16 H16 0.9500
C7A C8A 1.36(2)
C7A C16A 1.476(19)
C8A C9A 1.44(2)
C8A H8A 0.9500
C9A C14A 1.37(2)
C9A C10A 1.378(18)
C10A C11A 1.457(18)
C10A H10A 0.9500
C11A C12A 1.45(2)
C11A H11A 0.9500
C12A C13A 1.28(2)
C12A H12A 0.9500
C13A C14A 1.31(2)
C13A H13A 0.9500
C14A C15A 1.422(18)
C15A C16A 1.405(17)
C15A H15A 0.9500
C16A H16A 0.9500
C17 C18 1.394(3)
C17 C22 1.401(3)
C18 C19 1.395(4)
C18 H18 0.9500
C19 C20 1.384(4)
C19 H19 0.9500
C20 C21 1.385(4)
C20 H20 0.9500
C21 C22 1.390(4)
C21 H21 0.9500
C22 H22 0.9500
C23 C24 1.388(4)
C23 C28 1.396(4)
C24 C25 1.401(4)
C24 H24 0.9500
C25 C26 1.384(6)
C25 H25 0.9500
C26 C27 1.368(6)
C26 H26 0.9500
C27 C28 1.400(4)
C27 H27 0.9500
C28 H28 0.9500
C29 C30 1.531(4)
C29 H29A 0.9900
C29 H29B 0.9900
C30 C31 1.506(7)
C30 C31A 1.528(18)
C30 H30A 0.9900
C30 H30B 0.9900
C31 C40 1.345(7)
C31 C32 1.434(7)
C32 C33 1.353(7)
C32 H32 0.9500
C33 C34 1.416(6)
C33 H33 0.9500
C34 C39 1.417(7)
C34 C35 1.432(7)
C35 C36 1.364(6)
C35 H35 0.9500
C36 C37 1.408(7)
C36 H36 0.9500
C37 C38 1.349(6)
C37 H37 0.9500
C38 C39 1.407(6)
C38 H38 0.9500
C39 C40 1.434(7)
C40 H40 0.9500
C31A C32A 1.31(2)
C31A C40A 1.433(17)
C32A C33A 1.436(17)
C32A H32A 0.9500
C33A C34A 1.368(18)
C33A C38A 1.415(19)
C34A C35A 1.346(16)
C34A H34A 0.9500
C35A C36A 1.372(16)
C35A H35A 0.9500
C36A C37A 1.362(17)
C36A H36A 0.9500
C37A C38A 1.460(17)
C37A H37A 0.9500
C38A C39A 1.399(18)
C39A C40A 1.352(17)
C39A H39A 0.9500
C40A H40A 0.9500
C41 C42 1.393(4)
C41 C46 1.403(3)
C42 C43 1.389(4)
C42 H42 0.9500
C43 C44 1.384(4)
C43 H43 0.9500
C44 C45 1.383(5)
C44 H44 0.9500
C45 C46 1.383(4)
C45 H45 0.9500
C46 H46 0.9500
C47 C52 1.393(4)
C47 C48 1.396(4)
C48 C49 1.389(4)
C48 H48 0.9500
C49 C50 1.386(5)
C49 H49 0.9500
C50 C51 1.380(5)
C50 H50 0.9500
C51 C52 1.388(4)
C51 H51 0.9500
C52 H52 0.9500

loop_
_geom_torsion_atom_site_label_1
_geom_torsion_atom_site_label_2
_geom_torsion_atom_site_label_3
_geom_torsion_atom_site_label_4
_geom_torsion
P1 Ni1 S1 C5 96.68(11)
P2 Ni1 S1 C5 -134.88(19)
S2 Ni1 S1 C5 -75.03(11)
P1 Ni1 S1 C1 -12.04(10)
P2 Ni1 S1 C1 116.40(19)
S2 Ni1 S1 C1 176.25(10)
P1 Ni1 S2 C29 -123.55(18)
P2 Ni1 S2 C29 105.58(10)
S1 Ni1 S2 C29 -66.36(10)
P1 Ni1 S2 C3 127.56(18)
P2 Ni1 S2 C3 -3.31(10)
S1 Ni1 S2 C3 -175.25(10)
P2 Ni1 P1 C17 106.11(8)
S2 Ni1 P1 C17 -23.94(19)
S1 Ni1 P1 C17 -81.28(8)
P2 Ni1 P1 C23 -21.00(12)
S2 Ni1 P1 C23 -151.05(18)
S1 Ni1 P1 C23 151.61(12)
P2 Ni1 P1 C2 -140.67(9)
S2 Ni1 P1 C2 89.29(19)
S1 Ni1 P1 C2 31.95(9)
P1 Ni1 P2 C47 -25.34(11)
S2 Ni1 P2 C47 147.13(11)
S1 Ni1 P2 C47 -152.93(18)
P1 Ni1 P2 C41 102.47(9)
S2 Ni1 P2 C41 -85.07(9)
S1 Ni1 P2 C41 -25.1(2)
P1 Ni1 P2 C4 -146.53(9)
S2 Ni1 P2 C4 25.93(9)
S1 Ni1 P2 C4 85.88(19)
C5 S1 C1 C2 -128.4(2)
Ni1 S1 C1 C2 -15.6(2)
S1 C1 C2 P1 41.8(2)
C17 P1 C2 C1 62.8(2)
C23 P1 C2 C1 176.12(18)
Ni1 P1 C2 C1 -50.80(19)
C29 S2 C3 C4 -138.64(19)
Ni1 S2 C3 C4 -25.5(2)
S2 C3 C4 P2 47.1(2)
C47 P2 C4 C3 178.15(18)
C41 P2 C4 C3 63.0(2)
Ni1 P2 C4 C3 -49.15(19)
C1 S1 C5 C6 -74.5(3)
Ni1 S1 C5 C6 171.9(2)
S1 C5 C6 C7 168.8(3)
S1 C5 C6 C7A -178.6(6)
C5 C6 C7 C16 101.9(5)
C7A C6 C7 C16 11(3)
C5 C6 C7 C8 -80.2(5)
C7A C6 C7 C8 -171(4)
C16 C7 C8 C9 0.0(6)
C6 C7 C8 C9 -177.9(4)
C7 C8 C9 C10 1.3(6)
C8 C9 C10 C15 -1.3(6)
C8 C9 C10 C11 178.6(4)
C15 C10 C11 C12 2.4(6)
C9 C10 C11 C12 -177.5(4)
C10 C11 C12 C13 -1.9(6)
C11 C12 C13 C14 0.8(6)
C12 C13 C14 C15 -0.3(6)
C13 C14 C15 C16 178.9(4)
C13 C14 C15 C10 0.9(6)
C9 C10 C15 C16 0.0(6)
C11 C10 C15 C16 -179.9(4)
C9 C10 C15 C14 178.1(4)
C11 C10 C15 C14 -1.9(6)
C8 C7 C16 C15 -1.3(6)
C6 C7 C16 C15 176.5(4)
C14 C15 C16 C7 -176.6(4)
C10 C15 C16 C7 1.3(6)
C7 C6 C7A C8A -1(2)
C5 C6 C7A C8A -95.1(18)
C7 C6 C7A C16A 180(4)
C5 C6 C7A C16A 85.3(10)
C16A C7A C8A C9A 5(2)
C6 C7A C8A C9A -174.8(14)
C7A C8A C9A C14A 3(2)
C7A C8A C9A C10A 174.5(15)
C14A C9A C10A C11A -2(2)
C8A C9A C10A C11A -172.5(14)
C9A C10A C11A C12A 2.6(17)
C10A C11A C12A C13A -3.3(19)
C11A C12A C13A C14A 3(2)
C12A C13A C14A C9A -2(2)
C12A C13A C14A C15A 178.6(12)
C10A C9A C14A C13A 2(2)
C8A C9A C14A C13A 173.4(13)
C10A C9A C14A C15A -179.2(14)
C8A C9A C14A C15A -7(2)
C13A C14A C15A C16A -177.5(11)
C9A C14A C15A C16A 3(2)
C14A C15A C16A C7A 5.3(17)
C8A C7A C16A C15A -9(2)
C6 C7A C16A C15A 170.6(10)
C23 P1 C17 C18 109.7(2)
C2 P1 C17 C18 -139.2(2)
Ni1 P1 C17 C18 -27.5(2)
C23 P1 C17 C22 -72.4(2)
C2 P1 C17 C22 38.7(2)
Ni1 P1 C17 C22 150.48(19)
C22 C17 C18 C19 1.2(4)
P1 C17 C18 C19 179.1(2)
C17 C18 C19 C20 -0.4(4)
C18 C19 C20 C21 -0.7(4)
C19 C20 C21 C22 0.9(5)
C20 C21 C22 C17 -0.1(4)
C18 C17 C22 C21 -0.9(4)
P1 C17 C22 C21 -178.8(2)
C17 P1 C23 C24 -12.6(2)
C2 P1 C23 C24 -125.5(2)
Ni1 P1 C23 C24 114.60(19)
C17 P1 C23 C28 166.3(2)
C2 P1 C23 C28 53.3(2)
Ni1 P1 C23 C28 -66.6(2)
C28 C23 C24 C25 -0.5(4)
P1 C23 C24 C25 178.3(2)
C23 C24 C25 C26 -0.5(4)
C24 C25 C26 C27 1.0(5)
C25 C26 C27 C28 -0.5(5)
C24 C23 C28 C27 1.1(4)
P1 C23 C28 C27 -177.8(2)
C26 C27 C28 C23 -0.5(5)
C3 S2 C29 C30 -69.0(2)
Ni1 S2 C29 C30 177.32(17)
S2 C29 C30 C31 -52.8(3)
S2 C29 C30 C31A -64.2(6)
C31A C30 C31 C40 -12(3)
C29 C30 C31 C40 -73.8(6)
C31A C30 C31 C32 165(4)
C29 C30 C31 C32 104.1(5)
C40 C31 C32 C33 -0.1(8)
C30 C31 C32 C33 -178.0(4)
C31 C32 C33 C34 0.0(7)
C32 C33 C34 C39 0.5(7)
C32 C33 C34 C35 -179.0(4)
C33 C34 C35 C36 179.7(4)
C39 C34 C35 C36 0.2(7)
C34 C35 C36 C37 0.5(7)
C35 C36 C37 C38 -1.2(7)
C36 C37 C38 C39 1.2(7)
C37 C38 C39 C34 -0.5(7)
C37 C38 C39 C40 -179.3(4)
C33 C34 C39 C38 -179.7(4)
C35 C34 C39 C38 -0.2(7)
C33 C34 C39 C40 -0.9(7)
C35 C34 C39 C40 178.7(4)
C32 C31 C40 C39 -0.3(8)
C30 C31 C40 C39 177.6(4)
C38 C39 C40 C31 179.6(5)
C34 C39 C40 C31 0.8(7)
C31 C30 C31A C32A -9(2)
C29 C30 C31A C32A 113.6(14)
C31 C30 C31A C40A 171(5)
C29 C30 C31A C40A -66.3(12)
C40A C31A C32A C33A 0(2)
C30 C31A C32A C33A -179.9(12)
C31A C32A C33A C34A -178.5(14)
C31A C32A C33A C38A -1(2)
C38A C33A C34A C35A -2.4(19)
C32A C33A C34A C35A 175.2(11)
C33A C34A C35A C36A 5.9(18)
C34A C35A C36A C37A -3.4(18)
C35A C36A C37A C38A -2.4(18)
C34A C33A C38A C39A 177.7(12)
C32A C33A C38A C39A -0.1(18)
C34A C33A C38A C37A -3.1(18)
C32A C33A C38A C37A 179.0(10)
C36A C37A C38A C39A -175.5(12)
C36A C37A C38A C33A 5.4(17)
C33A C38A C39A C40A 1.8(18)
C37A C38A C39A C40A -177.3(11)
C38A C39A C40A C31A -2.6(18)
C32A C31A C40A C39A 1.8(19)
C30 C31A C40A C39A -178.4(10)
C47 P2 C41 C42 123.6(2)
C4 P2 C41 C42 -123.9(2)
Ni1 P2 C41 C42 -12.5(2)
C47 P2 C41 C46 -61.9(3)
C4 P2 C41 C46 50.5(3)
Ni1 P2 C41 C46 161.9(2)
C46 C41 C42 C43 -1.1(4)
P2 C41 C42 C43 173.5(2)
C41 C42 C43 C44 0.8(4)
C42 C43 C44 C45 0.3(5)
C43 C44 C45 C46 -1.2(5)
C44 C45 C46 C41 0.9(5)
C42 C41 C46 C45 0.2(4)
P2 C41 C46 C45 -174.2(2)
C41 P2 C47 C52 -12.0(2)
C4 P2 C47 C52 -124.1(2)
Ni1 P2 C47 C52 114.71(19)
C41 P2 C47 C48 169.21(19)
C4 P2 C47 C48 57.1(2)
Ni1 P2 C47 C48 -64.1(2)
C52 C47 C48 C49 -0.6(4)
P2 C47 C48 C49 178.2(2)
C47 C48 C49 C50 -0.2(4)
C48 C49 C50 C51 1.1(4)
C49 C50 C51 C52 -1.2(4)
C50 C51 C52 C47 0.4(4)
C48 C47 C52 C51 0.5(4)
P2 C47 C52 C51 -178.3(2)
O3 S3 C53 F1 -179.5(2)
O2 S3 C53 F1 59.8(3)
O1 S3 C53 F1 -59.0(3)
O3 S3 C53 F3 59.4(3)
O2 S3 C53 F3 -61.3(3)
O1 S3 C53 F3 179.9(3)
O3 S3 C53 F2 -60.5(2)
O2 S3 C53 F2 178.8(2)
O1 S3 C53 F2 60.0(2)
O5 S4 C54 F4 -174.4(2)
O6 S4 C54 F4 65.9(3)
O4 S4 C54 F4 -54.1(3)
O5 S4 C54 F6 64.1(3)
O6 S4 C54 F6 -55.5(3)
O4 S4 C54 F6 -175.6(2)
O5 S4 C54 F5 -55.9(2)
O6 S4 C54 F5 -175.5(2)
O4 S4 C54 F5 64.4(2)
